data_4346868
loop_
_publ_author_name
'Zheng, Chunyang'
'Xu, Juping'
'Yang, Zhixin'
'Tao, Jun'
'Li, Dongfeng'

_publ_section_title
;
 Factors Impacting Electron Transfer in Cyano-Bridged {Fe2Co2} Clusters.
;
_journal_issue 20
_journal_name_full 'Inorganic chemistry'
_journal_page_first 9687
_journal_page_last 9689
_journal_paper_doi 10.1021/acs.inorgchem.5b02272
_journal_volume 54
_journal_year 2015
_chemical_formula_sum 'C84 H80 B2 Co2 F12 Fe2 N26 O18 P2'
_chemical_formula_weight 2282.86
_space_group_IT_number 14
_space_group_name_Hall '-P 2yn'
_space_group_name_H-M_alt 'P 1 21/n 1'
_symmetry_cell_setting monoclinic
_symmetry_space_group_name_H-M 'P 1 21/n 1'
_atom_sites_solution_hydrogens geom
_atom_sites_solution_primary direct
_atom_sites_solution_secondary difmap
_audit_creation_method SHELXL-97
_cell_angle_alpha 90.00
_cell_angle_beta 105.947(2)
_cell_angle_gamma 90.00
_cell_formula_units_Z 2
_cell_length_a 15.0253(19)
_cell_length_b 13.4994(17)
_cell_length_c 23.879(3)
_cell_measurement_reflns_used 9978
_cell_measurement_temperature 100(2)
_cell_measurement_theta_max 31.69
_cell_measurement_theta_min 2.33
_cell_volume 4657.0(10)
_computing_cell_refinement 'Bruker SAINT'
_computing_data_collection 'Bruker APEX2'
_computing_data_reduction 'Bruker SAINT'
_computing_molecular_graphics 'Bruker SHELXTL'
_computing_publication_material 'Bruker SHELXTL'
_computing_structure_refinement 'SHELXL-97 (Sheldrick, 2008)'
_computing_structure_solution 'SHELXS-97 (Sheldrick, 2008)'
_diffrn_ambient_temperature 100(2)
_diffrn_measured_fraction_theta_full 0.997
_diffrn_measured_fraction_theta_max 0.997
_diffrn_measurement_device_type 'Bruker APEX-II CCD'
_diffrn_measurement_method '\f and \w scans'
_diffrn_radiation_monochromator graphite
_diffrn_radiation_source 'fine-focus sealed tube'
_diffrn_radiation_type MoK\a
_diffrn_radiation_wavelength 0.71073
_diffrn_reflns_av_R_equivalents 0.0429
_diffrn_reflns_av_sigmaI/netI 0.0368
_diffrn_reflns_limit_h_max 17
_diffrn_reflns_limit_h_min -18
_diffrn_reflns_limit_k_max 16
_diffrn_reflns_limit_k_min -16
_diffrn_reflns_limit_l_max 28
_diffrn_reflns_limit_l_min -28
_diffrn_reflns_number 36093
_diffrn_reflns_theta_full 25.50
_diffrn_reflns_theta_max 25.50
_diffrn_reflns_theta_min 1.44
_exptl_absorpt_coefficient_mu 0.797
_exptl_absorpt_correction_T_max 0.9245
_exptl_absorpt_correction_T_min 0.8568
_exptl_absorpt_correction_type multi-scan
_exptl_absorpt_process_details SADABS
_exptl_crystal_colour green
_exptl_crystal_density_diffrn 1.628
_exptl_crystal_density_method 'not measured'
_exptl_crystal_description block
_exptl_crystal_F_000 2328
_exptl_crystal_size_max 0.20
_exptl_crystal_size_mid 0.10
_exptl_crystal_size_min 0.10
_refine_diff_density_max 0.900
_refine_diff_density_min -0.552
_refine_diff_density_rms 0.099
_refine_ls_extinction_method none
_refine_ls_goodness_of_fit_ref 1.044
_refine_ls_hydrogen_treatment constr
_refine_ls_matrix_type full
_refine_ls_number_parameters 674
_refine_ls_number_reflns 8650
_refine_ls_number_restraints 0
_refine_ls_restrained_S_all 1.044
_refine_ls_R_factor_all 0.0635
_refine_ls_R_factor_gt 0.0433
_refine_ls_shift/su_max 0.005
_refine_ls_shift/su_mean 0.000
_refine_ls_structure_factor_coef Fsqd
_refine_ls_weighting_details 'calc w=1/[\s^2^(Fo^2^)+(0.0788P)^2^+8.6389P] where P=(Fo^2^+2Fc^2^)/3'
_refine_ls_weighting_scheme calc
_refine_ls_wR_factor_gt 0.1180
_refine_ls_wR_factor_ref 0.1440
_reflns_number_gt 6817
_reflns_number_total 8650
_reflns_threshold_expression >2sigma(I)
_cod_data_source_file ic5b02272_si_002.cif
_cod_data_source_block 1.2MeOH@100K
_cod_depositor_comments
;
The following automatic conversions were performed:

data item '_symmetry_cell_setting' value 'Monoclinic' was changed to
'monoclinic' in accordance with the
/home/saulius/struct/COD-crude-data/automatic-downloads/DataCite-retrospective/ACS/depositions/lib/dictionaries/cif_core.dic
dictionary named 'cif_core.dic' version 2.4.2 last updated on
2011-04-26.

Automatic conversion script
Id: cif_fix_values 6909 2019-04-08 15:41:33Z antanas 
;
_cod_original_cell_volume 4657.1(10)
_cod_original_sg_symbol_H-M 'P2(1)/n  '
_cod_database_code 4346868

loop_
_symmetry_equiv_pos_as_xyz
'x, y, z'
'-x+1/2, y+1/2, -z+1/2'
'-x, -y, -z'
'x-1/2, -y-1/2, z-1/2'

loop_
_atom_site_label
_atom_site_type_symbol
_atom_site_fract_x
_atom_site_fract_y
_atom_site_fract_z
_atom_site_U_iso_or_equiv
_atom_site_adp_type
_atom_site_occupancy
_atom_site_symmetry_multiplicity
_atom_site_calc_flag
_atom_site_refinement_flags
Fe1 Fe 0.37407(3) 1.03841(3) 0.883443(18) 0.01613(13) Uani 1 1 d .
Co1 Co 0.32401(3) 0.83055(3) 1.032923(18) 0.01683(13) Uani 1 1 d .
B1 B 0.2294(3) 1.2150(3) 0.85823(16) 0.0229(8) Uani 1 1 d .
N1 N 0.35363(18) 0.8723(2) 0.96396(11) 0.0184(6) Uani 1 1 d .
N2 N 0.57787(19) 1.0868(2) 0.92434(11) 0.0194(6) Uani 1 1 d .
N3 N 0.4113(2) 0.8868(2) 0.79718(13) 0.0299(7) Uani 1 1 d .
N4 N 0.23630(19) 1.0289(2) 0.85178(11) 0.0189(6) Uani 1 1 d .
N5 N 0.18243(19) 1.1114(2) 0.84416(11) 0.0211(6) Uani 1 1 d .
N6 N 0.35277(19) 1.1375(2) 0.94012(11) 0.0191(6) Uani 1 1 d .
N7 N 0.28785(19) 1.2097(2) 0.92331(11) 0.0198(6) Uani 1 1 d .
N8 N 0.36692(19) 1.1501(2) 0.82810(11) 0.0190(6) Uani 1 1 d .
N9 N 0.29942(19) 1.2207(2) 0.82098(11) 0.0207(6) Uani 1 1 d .
N10 N 0.41057(18) 0.7215(2) 1.04739(11) 0.0191(6) Uani 1 1 d .
N11 N 0.30392(19) 0.7878(2) 1.10622(12) 0.0212(6) Uani 1 1 d .
N12 N 0.22127(18) 0.7542(2) 0.98495(11) 0.0186(6) Uani 1 1 d .
N13 N 0.23237(18) 0.9349(2) 1.01768(11) 0.0192(6) Uani 1 1 d .
O1 O 0.6681(2) 0.4758(2) 1.07456(12) 0.0377(7) Uani 1 1 d .
O2 O 0.6506(2) 0.5003(2) 1.16369(11) 0.0375(7) Uani 1 1 d .
O3 O 0.3430(2) 0.6124(2) 1.29680(13) 0.0498(8) Uani 1 1 d .
O4 O 0.2019(2) 0.6823(2) 1.27522(11) 0.0395(7) Uani 1 1 d .
O5 O -0.0462(2) 0.6824(2) 0.81172(12) 0.0386(7) Uani 1 1 d .
O6 O 0.01835(18) 0.53420(19) 0.84023(11) 0.0314(6) Uani 1 1 d .
O7 O -0.04084(19) 1.1400(2) 0.91752(14) 0.0438(8) Uani 1 1 d .
O8 O 0.05281(18) 1.24404(19) 0.97956(12) 0.0340(6) Uani 1 1 d .
C1 C 0.3677(2) 0.9355(2) 0.93421(13) 0.0172(7) Uani 1 1 d .
C2 C 0.5008(2) 1.0619(2) 0.91068(13) 0.0177(7) Uani 1 1 d .
C3 C 0.3951(2) 0.9448(3) 0.82834(14) 0.0206(7) Uani 1 1 d .
C4 C 0.1798(2) 0.9521(3) 0.83402(14) 0.0215(7) Uani 1 1 d .
H4 H 0.1992 0.8850 0.8344 0.026 Uiso 1 1 calc R
C5 C 0.0880(2) 0.9845(3) 0.81481(15) 0.0263(8) Uani 1 1 d .
H5 H 0.0342 0.9452 0.8000 0.032 Uiso 1 1 calc R
C6 C 0.0926(2) 1.0857(3) 0.82209(14) 0.0250(8) Uani 1 1 d .
H6 H 0.0414 1.1299 0.8131 0.030 Uiso 1 1 calc R
C7 C 0.3920(2) 1.1511(2) 0.99752(14) 0.0205(7) Uani 1 1 d .
H7 H 0.4404 1.1115 1.0209 0.025 Uiso 1 1 calc R
C8 C 0.3514(2) 1.2318(3) 1.01773(15) 0.0238(7) Uani 1 1 d .
H8 H 0.3655 1.2568 1.0564 0.029 Uiso 1 1 calc R
C9 C 0.2862(2) 1.2670(2) 0.96923(14) 0.0226(7) Uani 1 1 d .
H9 H 0.2467 1.3223 0.9684 0.027 Uiso 1 1 calc R
C10 C 0.4146(2) 1.1703(3) 0.79010(13) 0.0201(7) Uani 1 1 d .
H10 H 0.4663 1.1334 0.7861 0.024 Uiso 1 1 calc R
C11 C 0.3781(2) 1.2528(3) 0.75712(14) 0.0227(7) Uani 1 1 d .
H11 H 0.3988 1.2824 0.7268 0.027 Uiso 1 1 calc R
C12 C 0.3052(2) 1.2827(3) 0.77775(14) 0.0233(7) Uani 1 1 d .
H12 H 0.2658 1.3376 0.7639 0.028 Uiso 1 1 calc R
C13 C 0.1570(3) 1.3032(3) 0.84640(15) 0.0271(8) Uani 1 1 d .
H13A H 0.1898 1.3663 0.8565 0.041 Uiso 1 1 calc R
H13B H 0.1140 1.2943 0.8703 0.041 Uiso 1 1 calc R
H13C H 0.1223 1.3037 0.8051 0.041 Uiso 1 1 calc R
C14 C 0.4576(2) 0.6877(2) 1.01134(14) 0.0219(7) Uani 1 1 d .
H14 H 0.4439 0.7129 0.9728 0.026 Uiso 1 1 calc R
C15 C 0.5260(2) 0.6167(2) 1.02912(15) 0.0227(7) Uani 1 1 d .
H15 H 0.5570 0.5911 1.0025 0.027 Uiso 1 1 calc R
C16 C 0.5488(2) 0.5833(3) 1.08626(15) 0.0253(8) Uani 1 1 d .
C17 C 0.4980(2) 0.6156(3) 1.12295(15) 0.0262(8) Uani 1 1 d .
H17 H 0.5111 0.5918 1.1618 0.031 Uiso 1 1 calc R
C18 C 0.4278(2) 0.6831(2) 1.10198(14) 0.0226(7) Uani 1 1 d .
C19 C 0.3644(2) 0.7180(2) 1.13406(14) 0.0226(7) Uani 1 1 d .
C20 C 0.3605(3) 0.6798(3) 1.18730(15) 0.0274(8) Uani 1 1 d .
H20 H 0.4043 0.6317 1.2068 0.033 Uiso 1 1 calc R
C21 C 0.2924(3) 0.7124(3) 1.21175(15) 0.0287(8) Uani 1 1 d .
C22 C 0.2319(3) 0.7854(3) 1.18341(16) 0.0306(8) Uani 1 1 d .
H22 H 0.1853 0.8101 1.1997 0.037 Uiso 1 1 calc R
C23 C 0.2405(2) 0.8219(3) 1.13088(15) 0.0264(8) Uani 1 1 d .
H23 H 0.1998 0.8730 1.1118 0.032 Uiso 1 1 calc R
C24 C 0.6288(3) 0.5123(3) 1.10630(16) 0.0307(8) Uani 1 1 d .
C25 C 0.7268(3) 0.4334(3) 1.18833(18) 0.0449(11) Uani 1 1 d .
H25A H 0.7126 0.3678 1.1706 0.067 Uiso 1 1 calc R
H25B H 0.7360 0.4283 1.2305 0.067 Uiso 1 1 calc R
H25C H 0.7834 0.4589 1.1806 0.067 Uiso 1 1 calc R
C26 C 0.2839(3) 0.6641(3) 1.26667(16) 0.0342(9) Uani 1 1 d .
C27 C 0.1835(4) 0.6364(4) 1.32589(18) 0.0510(12) Uani 1 1 d .
H27A H 0.2050 0.5675 1.3290 0.076 Uiso 1 1 calc R
H27B H 0.1168 0.6378 1.3218 0.076 Uiso 1 1 calc R
H27C H 0.2162 0.6728 1.3610 0.076 Uiso 1 1 calc R
C28 C 0.2216(2) 0.6570(2) 0.97338(14) 0.0211(7) Uani 1 1 d .
H28 H 0.2707 0.6170 0.9956 0.025 Uiso 1 1 calc R
C29 C 0.1517(2) 0.6135(3) 0.92971(14) 0.0225(7) Uani 1 1 d .
H29 H 0.1526 0.5443 0.9225 0.027 Uiso 1 1 calc R
C30 C 0.0810(2) 0.6720(3) 0.89683(14) 0.0230(7) Uani 1 1 d .
C31 C 0.0781(2) 0.7718(3) 0.91017(14) 0.0216(7) Uani 1 1 d .
H31 H 0.0287 0.8126 0.8889 0.026 Uiso 1 1 calc R
C32 C 0.1484(2) 0.8110(2) 0.95502(14) 0.0195(7) Uani 1 1 d .
C33 C 0.1539(2) 0.9139(2) 0.97510(14) 0.0199(7) Uani 1 1 d .
C34 C 0.0868(2) 0.9847(3) 0.95503(14) 0.0211(7) Uani 1 1 d .
H34 H 0.0324 0.9693 0.9251 0.025 Uiso 1 1 calc R
C35 C 0.0997(2) 1.0792(3) 0.97909(14) 0.0213(7) Uani 1 1 d .
C36 C 0.1788(2) 1.0990(3) 1.02379(15) 0.0229(7) Uani 1 1 d .
H36 H 0.1877 1.1622 1.0420 0.027 Uiso 1 1 calc R
C37 C 0.2441(2) 1.0255(2) 1.04122(14) 0.0213(7) Uani 1 1 d .
H37 H 0.2992 1.0396 1.0709 0.026 Uiso 1 1 calc R
C38 C 0.0091(2) 0.6313(3) 0.84480(15) 0.0260(8) Uani 1 1 d .
C39 C -0.0503(3) 0.4855(3) 0.79316(17) 0.0380(10) Uani 1 1 d .
H39A H -0.1125 0.5005 0.7965 0.057 Uiso 1 1 calc R
H39B H -0.0402 0.4138 0.7957 0.057 Uiso 1 1 calc R
H39C H -0.0444 0.5096 0.7556 0.057 Uiso 1 1 calc R
C40 C 0.0284(2) 1.1576(3) 0.95507(15) 0.0245(7) Uani 1 1 d .
C41 C -0.0111(3) 1.3253(3) 0.95850(19) 0.0371(9) Uani 1 1 d .
H41A H -0.0143 1.3390 0.9177 0.056 Uiso 1 1 calc R
H41B H 0.0106 1.3846 0.9820 0.056 Uiso 1 1 calc R
H41C H -0.0727 1.3072 0.9616 0.056 Uiso 1 1 calc R
P1 P 0.78437(8) 0.54272(8) 0.91058(5) 0.0346(3) Uani 1 1 d .
F1 F 0.81911(18) 0.55030(17) 0.98006(10) 0.0430(6) Uani 1 1 d .
F2 F 0.8878(2) 0.5602(2) 0.90817(13) 0.0591(8) Uani 1 1 d .
F3 F 0.7661(2) 0.66008(19) 0.90691(13) 0.0605(8) Uani 1 1 d .
F4 F 0.68136(19) 0.5236(2) 0.91517(15) 0.0628(8) Uani 1 1 d .
F5 F 0.7493(2) 0.5365(2) 0.84122(12) 0.0620(8) Uani 1 1 d .
F6 F 0.80114(18) 0.42516(18) 0.91398(11) 0.0460(6) Uani 1 1 d .
C1S C 0.5054(4) 0.6614(4) 0.8322(3) 0.0718(17) Uani 1 1 d .
H1S1 H 0.5384 0.7102 0.8150 0.108 Uiso 1 1 calc R
H1S2 H 0.4592 0.6273 0.8012 0.108 Uiso 1 1 calc R
H1S3 H 0.5496 0.6129 0.8546 0.108 Uiso 1 1 calc R
O1S O 0.4608(3) 0.7099(3) 0.86941(16) 0.0767(13) Uani 1 1 d .
H1S H 0.4387 0.7639 0.8543 0.115 Uiso 1 1 calc R

loop_
_atom_site_aniso_label
_atom_site_aniso_U_11
_atom_site_aniso_U_22
_atom_site_aniso_U_33
_atom_site_aniso_U_23
_atom_site_aniso_U_13
_atom_site_aniso_U_12
Fe1 0.0151(2) 0.0191(2) 0.0115(2) -0.00023(17) -0.00079(17) 0.00017(17)
Co1 0.0150(2) 0.0186(2) 0.0138(2) 0.00169(16) -0.00135(17) -0.00045(17)
B1 0.0217(19) 0.028(2) 0.0182(18) 0.0030(15) 0.0038(15) 0.0049(16)
N1 0.0131(13) 0.0209(14) 0.0183(13) -0.0027(11) -0.0008(10) -0.0004(11)
N2 0.0184(15) 0.0197(14) 0.0178(13) 0.0026(11) 0.0012(11) 0.0017(11)
N3 0.0321(17) 0.0323(17) 0.0237(15) -0.0067(13) 0.0049(13) 0.0004(14)
N4 0.0185(14) 0.0233(14) 0.0132(13) 0.0022(11) 0.0018(11) 0.0028(11)
N5 0.0183(14) 0.0290(15) 0.0144(13) 0.0012(11) 0.0016(11) 0.0034(12)
N6 0.0206(14) 0.0204(14) 0.0155(13) 0.0018(11) 0.0034(11) 0.0015(11)
N7 0.0207(14) 0.0200(14) 0.0172(13) 0.0007(11) 0.0025(11) 0.0035(11)
N8 0.0169(13) 0.0223(14) 0.0145(13) -0.0003(11) -0.0014(11) 0.0023(11)
N9 0.0214(14) 0.0233(15) 0.0153(13) 0.0021(11) 0.0015(11) 0.0051(11)
N10 0.0168(13) 0.0185(14) 0.0170(13) 0.0010(11) -0.0037(11) -0.0028(11)
N11 0.0186(14) 0.0231(14) 0.0177(13) 0.0015(11) -0.0019(11) -0.0023(11)
N12 0.0176(14) 0.0211(14) 0.0157(13) 0.0020(11) 0.0019(11) 0.0003(11)
N13 0.0164(13) 0.0245(14) 0.0152(13) 0.0011(11) 0.0018(11) -0.0018(11)
O1 0.0369(16) 0.0418(16) 0.0301(14) -0.0010(12) 0.0019(12) 0.0188(13)
O2 0.0393(16) 0.0375(15) 0.0284(14) 0.0022(12) -0.0028(12) 0.0172(13)
O3 0.062(2) 0.0507(19) 0.0332(16) 0.0173(14) 0.0069(15) 0.0055(16)
O4 0.0530(19) 0.0441(17) 0.0250(14) 0.0031(12) 0.0169(13) -0.0073(14)
O5 0.0392(16) 0.0374(15) 0.0280(14) 0.0055(12) -0.0098(12) -0.0096(13)
O6 0.0256(13) 0.0345(15) 0.0294(14) -0.0140(11) -0.0005(11) -0.0027(11)
O7 0.0299(15) 0.0368(16) 0.0516(18) -0.0031(13) -0.0111(14) 0.0110(12)
O8 0.0254(13) 0.0285(14) 0.0428(16) -0.0016(12) 0.0005(12) 0.0068(11)
C1 0.0128(15) 0.0208(16) 0.0149(15) -0.0044(13) -0.0014(12) -0.0004(12)
C2 0.0221(18) 0.0183(16) 0.0107(14) -0.0008(12) 0.0011(12) 0.0007(13)
C3 0.0178(16) 0.0261(18) 0.0152(15) 0.0014(14) 0.0000(13) -0.0010(14)
C4 0.0227(17) 0.0241(17) 0.0157(15) 0.0000(13) 0.0021(13) -0.0021(14)
C5 0.0157(17) 0.040(2) 0.0207(17) -0.0015(15) 0.0006(13) -0.0015(15)
C6 0.0171(17) 0.040(2) 0.0159(16) 0.0016(14) 0.0013(13) 0.0027(15)
C7 0.0211(17) 0.0232(17) 0.0149(15) 0.0022(13) 0.0012(13) -0.0016(13)
C8 0.0275(18) 0.0251(18) 0.0172(16) -0.0032(13) 0.0034(14) -0.0068(14)
C9 0.0252(18) 0.0211(17) 0.0224(17) -0.0003(13) 0.0079(14) 0.0018(14)
C10 0.0183(16) 0.0260(17) 0.0140(15) 0.0001(13) 0.0011(13) -0.0012(13)
C11 0.0248(18) 0.0263(18) 0.0162(15) 0.0046(13) 0.0046(13) -0.0011(14)
C12 0.0254(18) 0.0239(17) 0.0164(16) 0.0055(13) -0.0014(13) 0.0014(14)
C13 0.0282(19) 0.032(2) 0.0218(17) 0.0069(15) 0.0073(15) 0.0115(16)
C14 0.0200(17) 0.0208(17) 0.0204(16) -0.0027(13) -0.0024(13) -0.0046(13)
C15 0.0218(17) 0.0190(16) 0.0246(17) -0.0034(13) 0.0017(14) -0.0014(14)
C16 0.0206(17) 0.0212(17) 0.0277(18) -0.0009(14) -0.0044(14) 0.0011(14)
C17 0.0289(19) 0.0241(18) 0.0192(16) 0.0031(14) -0.0041(14) 0.0021(15)
C18 0.0234(17) 0.0210(17) 0.0190(16) -0.0010(13) -0.0013(14) -0.0031(14)
C19 0.0206(17) 0.0221(17) 0.0198(16) -0.0015(13) -0.0034(13) -0.0013(13)
C20 0.0296(19) 0.0271(19) 0.0194(17) 0.0042(14) -0.0037(15) 0.0001(15)
C21 0.032(2) 0.034(2) 0.0173(16) 0.0002(14) 0.0010(15) -0.0058(16)
C22 0.0262(19) 0.038(2) 0.0261(19) 0.0029(16) 0.0044(15) 0.0001(16)
C23 0.0194(17) 0.0323(19) 0.0248(18) 0.0060(15) 0.0018(14) 0.0024(14)
C24 0.033(2) 0.0271(19) 0.0260(19) 0.0002(15) -0.0030(16) 0.0058(16)
C25 0.044(3) 0.047(3) 0.033(2) 0.0072(19) -0.0065(19) 0.021(2)
C26 0.046(2) 0.032(2) 0.0195(18) 0.0011(15) 0.0001(17) -0.0063(18)
C27 0.082(4) 0.048(3) 0.027(2) 0.0032(19) 0.022(2) -0.015(3)
C28 0.0205(17) 0.0197(17) 0.0216(17) 0.0010(13) 0.0031(13) -0.0008(13)
C29 0.0208(17) 0.0240(17) 0.0216(17) -0.0008(13) 0.0039(13) -0.0023(14)
C30 0.0207(17) 0.0299(19) 0.0173(16) 0.0019(13) 0.0032(14) -0.0046(14)
C31 0.0187(16) 0.0271(18) 0.0175(16) 0.0040(13) 0.0023(13) -0.0001(14)
C32 0.0177(16) 0.0241(17) 0.0155(15) 0.0044(13) 0.0028(12) -0.0015(13)
C33 0.0210(17) 0.0217(17) 0.0163(15) 0.0025(13) 0.0037(13) -0.0023(13)
C34 0.0136(15) 0.0285(18) 0.0192(16) 0.0022(13) 0.0010(13) -0.0025(13)
C35 0.0171(16) 0.0264(18) 0.0215(17) 0.0036(14) 0.0069(13) 0.0031(14)
C36 0.0215(17) 0.0255(18) 0.0219(17) -0.0023(14) 0.0064(14) -0.0031(14)
C37 0.0181(16) 0.0261(18) 0.0174(16) -0.0026(13) 0.0009(13) -0.0014(13)
C38 0.0239(18) 0.035(2) 0.0187(17) -0.0042(15) 0.0051(14) -0.0069(16)
C39 0.034(2) 0.044(2) 0.032(2) -0.0192(18) 0.0014(17) -0.0094(18)
C40 0.0221(18) 0.0277(19) 0.0245(18) 0.0022(14) 0.0077(15) 0.0018(14)
C41 0.032(2) 0.031(2) 0.048(2) 0.0032(18) 0.0095(18) 0.0124(17)
P1 0.0369(6) 0.0311(5) 0.0362(6) -0.0003(4) 0.0108(5) 0.0030(4)
F1 0.0569(16) 0.0358(13) 0.0384(13) 0.0006(10) 0.0169(12) -0.0013(11)
F2 0.0526(17) 0.075(2) 0.0591(18) -0.0068(15) 0.0313(14) -0.0089(15)
F3 0.092(2) 0.0309(14) 0.0606(18) 0.0062(12) 0.0245(16) 0.0124(14)
F4 0.0337(14) 0.067(2) 0.087(2) 0.0064(16) 0.0147(15) 0.0056(13)
F5 0.079(2) 0.0550(18) 0.0426(15) 0.0003(13) 0.0003(15) 0.0083(15)
F6 0.0511(15) 0.0320(13) 0.0475(15) -0.0032(11) 0.0009(12) 0.0100(11)
C1S 0.074(4) 0.049(3) 0.077(4) -0.003(3) -0.007(3) 0.003(3)
O1S 0.112(4) 0.054(2) 0.048(2) 0.0031(18) -0.005(2) -0.003(2)

loop_
_atom_type_symbol
_atom_type_description
_atom_type_scat_dispersion_real
_atom_type_scat_dispersion_imag
_atom_type_scat_source
C C 0.0033 0.0016 'International Tables Vol C Tables 4.2.6.8 and 6.1.1.4'
H H 0.0000 0.0000 'International Tables Vol C Tables 4.2.6.8 and 6.1.1.4'
B B 0.0013 0.0007 'International Tables Vol C Tables 4.2.6.8 and 6.1.1.4'
N N 0.0061 0.0033 'International Tables Vol C Tables 4.2.6.8 and 6.1.1.4'
O O 0.0106 0.0060 'International Tables Vol C Tables 4.2.6.8 and 6.1.1.4'
F F 0.0171 0.0103 'International Tables Vol C Tables 4.2.6.8 and 6.1.1.4'
P P 0.1023 0.0942 'International Tables Vol C Tables 4.2.6.8 and 6.1.1.4'
Fe Fe 0.3463 0.8444 'International Tables Vol C Tables 4.2.6.8 and 6.1.1.4'
Co Co 0.3494 0.9721 'International Tables Vol C Tables 4.2.6.8 and 6.1.1.4'

loop_
_geom_angle_atom_site_label_1
_geom_angle_atom_site_label_2
_geom_angle_atom_site_label_3
_geom_angle
_geom_angle_site_symmetry_1
_geom_angle_site_symmetry_3
C2 Fe1 C1 97.48(13) . .
C2 Fe1 C3 90.38(14) . .
C1 Fe1 C3 90.16(14) . .
C2 Fe1 N8 88.07(12) . .
C1 Fe1 N8 174.07(13) . .
C3 Fe1 N8 91.88(13) . .
C2 Fe1 N6 89.32(12) . .
C1 Fe1 N6 90.68(12) . .
C3 Fe1 N6 179.14(13) . .
N8 Fe1 N6 87.30(11) . .
C2 Fe1 N4 173.71(13) . .
C1 Fe1 N4 88.01(12) . .
C3 Fe1 N4 92.68(12) . .
N8 Fe1 N4 86.34(11) . .
N6 Fe1 N4 87.54(11) . .
N1 Co1 N2 87.69(11) . 3_677
N1 Co1 N10 94.26(12) . .
N2 Co1 N10 88.09(11) 3_677 .
N1 Co1 N13 86.86(11) . .
N2 Co1 N13 94.60(12) 3_677 .
N10 Co1 N13 177.13(12) . .
N1 Co1 N11 175.61(11) . .
N2 Co1 N11 88.88(11) 3_677 .
N10 Co1 N11 82.89(12) . .
N13 Co1 N11 96.15(12) . .
N1 Co1 N12 89.06(11) . .
N2 Co1 N12 175.63(11) 3_677 .
N10 Co1 N12 95.06(11) . .
N13 Co1 N12 82.31(11) . .
N11 Co1 N12 94.50(11) . .
N9 B1 N5 104.9(3) . .
N9 B1 N7 106.7(3) . .
N5 B1 N7 105.7(3) . .
N9 B1 C13 113.6(3) . .
N5 B1 C13 112.8(3) . .
N7 B1 C13 112.5(3) . .
C1 N1 Co1 150.1(3) . .
C2 N2 Co1 152.0(3) . 3_677
C4 N4 N5 106.9(3) . .
C4 N4 Fe1 132.2(2) . .
N5 N4 Fe1 120.9(2) . .
C6 N5 N4 109.6(3) . .
C6 N5 B1 131.1(3) . .
N4 N5 B1 119.2(3) . .
C7 N6 N7 106.3(3) . .
C7 N6 Fe1 132.5(2) . .
N7 N6 Fe1 121.2(2) . .
C9 N7 N6 110.1(3) . .
C9 N7 B1 130.6(3) . .
N6 N7 B1 119.2(3) . .
C10 N8 N9 107.0(3) . .
C10 N8 Fe1 131.9(2) . .
N9 N8 Fe1 120.9(2) . .
C12 N9 N8 109.0(3) . .
C12 N9 B1 131.5(3) . .
N8 N9 B1 119.3(3) . .
C14 N10 C18 119.5(3) . .
C14 N10 Co1 126.5(2) . .
C18 N10 Co1 113.8(2) . .
C23 N11 C19 119.3(3) . .
C23 N11 Co1 127.0(2) . .
C19 N11 Co1 113.6(2) . .
C28 N12 C32 119.2(3) . .
C28 N12 Co1 126.3(2) . .
C32 N12 Co1 113.8(2) . .
C37 N13 C33 119.5(3) . .
C37 N13 Co1 125.6(2) . .
C33 N13 Co1 114.5(2) . .
C24 O2 C25 116.0(3) . .
C26 O4 C27 116.6(4) . .
C38 O6 C39 116.2(3) . .
C40 O8 C41 116.1(3) . .
N1 C1 Fe1 172.8(3) . .
N2 C2 Fe1 172.2(3) . .
N3 C3 Fe1 176.8(3) . .
N4 C4 C5 110.2(3) . .
N4 C4 H4 124.9 . .
C5 C4 H4 124.9 . .
C6 C5 C4 104.9(3) . .
C6 C5 H5 127.5 . .
C4 C5 H5 127.5 . .
N5 C6 C5 108.3(3) . .
N5 C6 H6 125.8 . .
C5 C6 H6 125.8 . .
N6 C7 C8 110.3(3) . .
N6 C7 H7 124.9 . .
C8 C7 H7 124.9 . .
C9 C8 C7 104.8(3) . .
C9 C8 H8 127.6 . .
C7 C8 H8 127.6 . .
N7 C9 C8 108.5(3) . .
N7 C9 H9 125.8 . .
C8 C9 H9 125.8 . .
N8 C10 C11 110.4(3) . .
N8 C10 H10 124.8 . .
C11 C10 H10 124.8 . .
C12 C11 C10 105.2(3) . .
C12 C11 H11 127.4 . .
C10 C11 H11 127.4 . .
N9 C12 C11 108.4(3) . .
N9 C12 H12 125.8 . .
C11 C12 H12 125.8 . .
B1 C13 H13A 109.5 . .
B1 C13 H13B 109.5 . .
H13A C13 H13B 109.5 . .
B1 C13 H13C 109.5 . .
H13A C13 H13C 109.5 . .
H13B C13 H13C 109.5 . .
N10 C14 C15 121.3(3) . .
N10 C14 H14 119.4 . .
C15 C14 H14 119.4 . .
C14 C15 C16 119.2(3) . .
C14 C15 H15 120.4 . .
C16 C15 H15 120.4 . .
C17 C16 C15 119.5(3) . .
C17 C16 C24 122.0(3) . .
C15 C16 C24 118.5(3) . .
C18 C17 C16 118.6(3) . .
C18 C17 H17 120.7 . .
C16 C17 H17 120.7 . .
N10 C18 C17 121.7(3) . .
N10 C18 C19 113.7(3) . .
C17 C18 C19 124.6(3) . .
N11 C19 C20 121.2(3) . .
N11 C19 C18 114.6(3) . .
C20 C19 C18 124.1(3) . .
C21 C20 C19 119.4(3) . .
C21 C20 H20 120.3 . .
C19 C20 H20 120.3 . .
C20 C21 C22 118.9(3) . .
C20 C21 C26 118.8(3) . .
C22 C21 C26 122.3(4) . .
C21 C22 C23 118.9(4) . .
C21 C22 H22 120.6 . .
C23 C22 H22 120.6 . .
N11 C23 C22 122.2(3) . .
N11 C23 H23 118.9 . .
C22 C23 H23 118.9 . .
O1 C24 O2 125.6(3) . .
O1 C24 C16 123.6(3) . .
O2 C24 C16 110.8(3) . .
O2 C25 H25A 109.5 . .
O2 C25 H25B 109.5 . .
H25A C25 H25B 109.5 . .
O2 C25 H25C 109.5 . .
H25A C25 H25C 109.5 . .
H25B C25 H25C 109.5 . .
O3 C26 O4 125.5(4) . .
O3 C26 C21 123.3(4) . .
O4 C26 C21 111.1(3) . .
O4 C27 H27A 109.5 . .
O4 C27 H27B 109.5 . .
H27A C27 H27B 109.5 . .
O4 C27 H27C 109.5 . .
H27A C27 H27C 109.5 . .
H27B C27 H27C 109.5 . .
N12 C28 C29 121.6(3) . .
N12 C28 H28 119.2 . .
C29 C28 H28 119.2 . .
C30 C29 C28 119.2(3) . .
C30 C29 H29 120.4 . .
C28 C29 H29 120.4 . .
C29 C30 C31 119.5(3) . .
C29 C30 C38 121.6(3) . .
C31 C30 C38 118.8(3) . .
C32 C31 C30 118.8(3) . .
C32 C31 H31 120.6 . .
C30 C31 H31 120.6 . .
N12 C32 C31 121.5(3) . .
N12 C32 C33 113.3(3) . .
C31 C32 C33 125.2(3) . .
N13 C33 C34 121.1(3) . .
N13 C33 C32 113.7(3) . .
C34 C33 C32 125.1(3) . .
C33 C34 C35 119.2(3) . .
C33 C34 H34 120.4 . .
C35 C34 H34 120.4 . .
C36 C35 C34 119.2(3) . .
C36 C35 C40 121.9(3) . .
C34 C35 C40 119.0(3) . .
C37 C36 C35 118.8(3) . .
C37 C36 H36 120.6 . .
C35 C36 H36 120.6 . .
N13 C37 C36 122.1(3) . .
N13 C37 H37 119.0 . .
C36 C37 H37 119.0 . .
O5 C38 O6 125.9(3) . .
O5 C38 C30 123.0(3) . .
O6 C38 C30 111.1(3) . .
O6 C39 H39A 109.5 . .
O6 C39 H39B 109.5 . .
H39A C39 H39B 109.5 . .
O6 C39 H39C 109.5 . .
H39A C39 H39C 109.5 . .
H39B C39 H39C 109.5 . .
O7 C40 O8 126.2(3) . .
O7 C40 C35 121.9(3) . .
O8 C40 C35 111.9(3) . .
O8 C41 H41A 109.5 . .
O8 C41 H41B 109.5 . .
H41A C41 H41B 109.5 . .
O8 C41 H41C 109.5 . .
H41A C41 H41C 109.5 . .
H41B C41 H41C 109.5 . .
F2 P1 F5 91.02(17) . .
F2 P1 F1 89.10(15) . .
F5 P1 F1 179.32(16) . .
F2 P1 F4 178.09(18) . .
F5 P1 F4 90.72(18) . .
F1 P1 F4 89.18(16) . .
F2 P1 F6 90.43(16) . .
F5 P1 F6 90.15(15) . .
F1 P1 F6 90.51(13) . .
F4 P1 F6 88.76(16) . .
F2 P1 F3 90.31(18) . .
F5 P1 F3 89.58(16) . .
F1 P1 F3 89.75(15) . .
F4 P1 F3 90.51(17) . .
F6 P1 F3 179.22(18) . .
O1S C1S H1S1 109.5 . .
O1S C1S H1S2 109.5 . .
H1S1 C1S H1S2 109.5 . .
O1S C1S H1S3 109.5 . .
H1S1 C1S H1S3 109.5 . .
H1S2 C1S H1S3 109.5 . .
C1S O1S H1S 109.5 . .

loop_
_geom_bond_atom_site_label_1
_geom_bond_atom_site_label_2
_geom_bond_distance
_geom_bond_site_symmetry_2
Fe1 C2 1.863(3) .
Fe1 C1 1.864(3) .
Fe1 C3 1.912(3) .
Fe1 N8 1.988(3) .
Fe1 N6 1.990(3) .
Fe1 N4 2.003(3) .
Co1 N1 1.905(3) .
Co1 N2 1.906(3) 3_677
Co1 N10 1.932(3) .
Co1 N13 1.934(3) .
Co1 N11 1.944(3) .
Co1 N12 1.945(3) .
B1 N9 1.555(5) .
B1 N5 1.561(5) .
B1 N7 1.563(4) .
B1 C13 1.585(5) .
N1 C1 1.166(4) .
N2 C2 1.163(4) .
N2 Co1 1.906(3) 3_677
N3 C3 1.152(5) .
N4 C4 1.333(4) .
N4 N5 1.359(4) .
N5 C6 1.353(4) .
N6 C7 1.348(4) .
N6 N7 1.359(4) .
N7 C9 1.348(4) .
N8 C10 1.330(4) .
N8 N9 1.367(4) .
N9 C12 1.350(4) .
N10 C14 1.335(5) .
N10 C18 1.360(4) .
N11 C23 1.332(5) .
N11 C19 1.350(4) .
N12 C28 1.341(4) .
N12 C32 1.366(4) .
N13 C37 1.337(4) .
N13 C33 1.359(4) .
O1 C24 1.188(5) .
O2 C24 1.329(5) .
O2 C25 1.449(5) .
O3 C26 1.201(5) .
O4 C26 1.325(5) .
O4 C27 1.452(5) .
O5 C38 1.196(4) .
O6 C38 1.325(5) .
O6 C39 1.457(4) .
O7 C40 1.196(4) .
O8 C40 1.312(4) .
O8 C41 1.454(4) .
C4 C5 1.400(5) .
C4 H4 0.9500 .
C5 C6 1.377(6) .
C5 H5 0.9500 .
C6 H6 0.9500 .
C7 C8 1.398(5) .
C7 H7 0.9500 .
C8 C9 1.380(5) .
C8 H8 0.9500 .
C9 H9 0.9500 .
C10 C11 1.388(5) .
C10 H10 0.9500 .
C11 C12 1.379(5) .
C11 H11 0.9500 .
C12 H12 0.9500 .
C13 H13A 0.9800 .
C13 H13B 0.9800 .
C13 H13C 0.9800 .
C14 C15 1.384(5) .
C14 H14 0.9500 .
C15 C16 1.388(5) .
C15 H15 0.9500 .
C16 C17 1.381(5) .
C16 C24 1.509(5) .
C17 C18 1.380(5) .
C17 H17 0.9500 .
C18 C19 1.455(5) .
C19 C20 1.388(5) .
C20 C21 1.382(5) .
C20 H20 0.9500 .
C21 C22 1.385(5) .
C21 C26 1.501(5) .
C22 C23 1.386(5) .
C22 H22 0.9500 .
C23 H23 0.9500 .
C25 H25A 0.9800 .
C25 H25B 0.9800 .
C25 H25C 0.9800 .
C27 H27A 0.9800 .
C27 H27B 0.9800 .
C27 H27C 0.9800 .
C28 C29 1.390(5) .
C28 H28 0.9500 .
C29 C30 1.382(5) .
C29 H29 0.9500 .
C30 C31 1.388(5) .
C30 C38 1.509(5) .
C31 C32 1.386(5) .
C31 H31 0.9500 .
C32 C33 1.465(5) .
C33 C34 1.376(5) .
C34 C35 1.390(5) .
C34 H34 0.9500 .
C35 C36 1.388(5) .
C35 C40 1.503(5) .
C36 C37 1.377(5) .
C36 H36 0.9500 .
C37 H37 0.9500 .
C39 H39A 0.9800 .
C39 H39B 0.9800 .
C39 H39C 0.9800 .
C41 H41A 0.9800 .
C41 H41B 0.9800 .
C41 H41C 0.9800 .
P1 F2 1.589(3) .
P1 F5 1.596(3) .
P1 F1 1.600(3) .
P1 F4 1.602(3) .
P1 F6 1.605(3) .
P1 F3 1.606(3) .
C1S O1S 1.412(8) .
C1S H1S1 0.9800 .
C1S H1S2 0.9800 .
C1S H1S3 0.9800 .
O1S H1S 0.8400 .

loop_
_geom_torsion_atom_site_label_1
_geom_torsion_atom_site_label_2
_geom_torsion_atom_site_label_3
_geom_torsion_atom_site_label_4
_geom_torsion
_geom_torsion_site_symmetry_1
N2 Co1 N1 C1 -51.4(5) 3_677
N10 Co1 N1 C1 -139.3(5) .
N13 Co1 N1 C1 43.3(5) .
N11 Co1 N1 C1 -90.1(16) .
N12 Co1 N1 C1 125.7(5) .
C2 Fe1 N4 C4 160.7(10) .
C1 Fe1 N4 C4 -48.4(3) .
C3 Fe1 N4 C4 41.7(3) .
N8 Fe1 N4 C4 133.4(3) .
N6 Fe1 N4 C4 -139.2(3) .
C2 Fe1 N4 N5 -18.3(12) .
C1 Fe1 N4 N5 132.6(2) .
C3 Fe1 N4 N5 -137.3(2) .
N8 Fe1 N4 N5 -45.6(2) .
N6 Fe1 N4 N5 41.8(2) .
C4 N4 N5 C6 0.4(3) .
Fe1 N4 N5 C6 179.6(2) .
C4 N4 N5 B1 -176.9(3) .
Fe1 N4 N5 B1 2.3(4) .
N9 B1 N5 C6 -121.5(3) .
N7 B1 N5 C6 126.0(3) .
C13 B1 N5 C6 2.7(5) .
N9 B1 N5 N4 55.2(3) .
N7 B1 N5 N4 -57.3(4) .
C13 B1 N5 N4 179.4(3) .
C2 Fe1 N6 C7 -48.3(3) .
C1 Fe1 N6 C7 49.2(3) .
C3 Fe1 N6 C7 -118(9) .
N8 Fe1 N6 C7 -136.4(3) .
N4 Fe1 N6 C7 137.2(3) .
C2 Fe1 N6 N7 131.7(2) .
C1 Fe1 N6 N7 -130.8(2) .
C3 Fe1 N6 N7 62(9) .
N8 Fe1 N6 N7 43.6(2) .
N4 Fe1 N6 N7 -42.9(2) .
C7 N6 N7 C9 -0.3(4) .
Fe1 N6 N7 C9 179.7(2) .
C7 N6 N7 B1 179.7(3) .
Fe1 N6 N7 B1 -0.3(4) .
N9 B1 N7 C9 125.0(4) .
N5 B1 N7 C9 -123.7(4) .
C13 B1 N7 C9 -0.2(5) .
N9 B1 N7 N6 -55.0(4) .
N5 B1 N7 N6 56.3(4) .
C13 B1 N7 N6 179.8(3) .
C2 Fe1 N8 C10 51.3(3) .
C1 Fe1 N8 C10 -149.0(11) .
C3 Fe1 N8 C10 -39.0(3) .
N6 Fe1 N8 C10 140.7(3) .
N4 Fe1 N8 C10 -131.6(3) .
C2 Fe1 N8 N9 -133.9(2) .
C1 Fe1 N8 N9 25.8(13) .
C3 Fe1 N8 N9 135.8(2) .
N6 Fe1 N8 N9 -44.5(2) .
N4 Fe1 N8 N9 43.2(2) .
C10 N8 N9 C12 1.1(3) .
Fe1 N8 N9 C12 -174.8(2) .
C10 N8 N9 B1 177.9(3) .
Fe1 N8 N9 B1 2.0(4) .
N5 B1 N9 C12 118.1(4) .
N7 B1 N9 C12 -130.1(3) .
C13 B1 N9 C12 -5.5(5) .
N5 B1 N9 N8 -57.9(3) .
N7 B1 N9 N8 53.9(4) .
C13 B1 N9 N8 178.5(3) .
N1 Co1 N10 C14 -9.4(3) .
N2 Co1 N10 C14 -96.9(3) 3_677
N13 Co1 N10 C14 103(2) .
N11 Co1 N10 C14 174.0(3) .
N12 Co1 N10 C14 80.1(3) .
N1 Co1 N10 C18 165.4(2) .
N2 Co1 N10 C18 77.9(2) 3_677
N13 Co1 N10 C18 -82(2) .
N11 Co1 N10 C18 -11.2(2) .
N12 Co1 N10 C18 -105.2(2) .
N1 Co1 N11 C23 136.9(15) .
N2 Co1 N11 C23 98.2(3) 3_677
N10 Co1 N11 C23 -173.5(3) .
N13 Co1 N11 C23 3.7(3) .
N12 Co1 N11 C23 -79.0(3) .
N1 Co1 N11 C19 -41.0(16) .
N2 Co1 N11 C19 -79.7(2) 3_677
N10 Co1 N11 C19 8.6(2) .
N13 Co1 N11 C19 -174.2(2) .
N12 Co1 N11 C19 103.1(2) .
N1 Co1 N12 C28 97.6(3) .
N2 Co1 N12 C28 139.5(15) 3_677
N10 Co1 N12 C28 3.4(3) .
N13 Co1 N12 C28 -175.5(3) .
N11 Co1 N12 C28 -79.9(3) .
N1 Co1 N12 C32 -73.0(2) .
N2 Co1 N12 C32 -31.1(17) 3_677
N10 Co1 N12 C32 -167.2(2) .
N13 Co1 N12 C32 13.9(2) .
N11 Co1 N12 C32 109.6(2) .
N1 Co1 N13 C37 -96.4(3) .
N2 Co1 N13 C37 -8.9(3) 3_677
N10 Co1 N13 C37 151(2) .
N11 Co1 N13 C37 80.4(3) .
N12 Co1 N13 C37 174.2(3) .
N1 Co1 N13 C33 77.2(2) .
N2 Co1 N13 C33 164.6(2) 3_677
N10 Co1 N13 C33 -36(2) .
N11 Co1 N13 C33 -106.0(2) .
N12 Co1 N13 C33 -12.3(2) .
Co1 N1 C1 Fe1 -79(2) .
C2 Fe1 C1 N1 168(2) .
C3 Fe1 C1 N1 -101(2) .
N8 Fe1 C1 N1 9(3) .
N6 Fe1 C1 N1 79(2) .
N4 Fe1 C1 N1 -9(2) .
Co1 N2 C2 Fe1 69(2) 3_677
C1 Fe1 C2 N2 -164(2) .
C3 Fe1 C2 N2 106(2) .
N8 Fe1 C2 N2 14(2) .
N6 Fe1 C2 N2 -73(2) .
N4 Fe1 C2 N2 -13(3) .
C2 Fe1 C3 N3 42(6) .
C1 Fe1 C3 N3 -56(6) .
N8 Fe1 C3 N3 130(6) .
N6 Fe1 C3 N3 111(9) .
N4 Fe1 C3 N3 -144(6) .
N5 N4 C4 C5 -0.3(4) .
Fe1 N4 C4 C5 -179.3(2) .
N4 C4 C5 C6 0.0(4) .
N4 N5 C6 C5 -0.4(4) .
B1 N5 C6 C5 176.5(3) .
C4 C5 C6 N5 0.3(4) .
N7 N6 C7 C8 0.7(4) .
Fe1 N6 C7 C8 -179.4(2) .
N6 C7 C8 C9 -0.7(4) .
N6 N7 C9 C8 -0.2(4) .
B1 N7 C9 C8 179.8(3) .
C7 C8 C9 N7 0.6(4) .
N9 N8 C10 C11 -1.0(4) .
Fe1 N8 C10 C11 174.3(2) .
N8 C10 C11 C12 0.5(4) .
N8 N9 C12 C11 -0.8(4) .
B1 N9 C12 C11 -177.1(3) .
C10 C11 C12 N9 0.2(4) .
C18 N10 C14 C15 -2.3(5) .
Co1 N10 C14 C15 172.2(2) .
N10 C14 C15 C16 -2.8(5) .
C14 C15 C16 C17 5.1(5) .
C14 C15 C16 C24 -175.0(3) .
C15 C16 C17 C18 -2.2(5) .
C24 C16 C17 C18 177.8(3) .
C14 N10 C18 C17 5.3(5) .
Co1 N10 C18 C17 -169.9(3) .
C14 N10 C18 C19 -173.1(3) .
Co1 N10 C18 C19 11.7(4) .
C16 C17 C18 N10 -3.0(5) .
C16 C17 C18 C19 175.3(3) .
C23 N11 C19 C20 1.3(5) .
Co1 N11 C19 C20 179.4(3) .
C23 N11 C19 C18 177.4(3) .
Co1 N11 C19 C18 -4.5(4) .
N10 C18 C19 N11 -4.7(4) .
C17 C18 C19 N11 176.9(3) .
N10 C18 C19 C20 171.3(3) .
C17 C18 C19 C20 -7.1(5) .
N11 C19 C20 C21 1.2(5) .
C18 C19 C20 C21 -174.5(3) .
C19 C20 C21 C22 -2.5(5) .
C19 C20 C21 C26 174.8(3) .
C20 C21 C22 C23 1.3(5) .
C26 C21 C22 C23 -175.9(3) .
C19 N11 C23 C22 -2.6(5) .
Co1 N11 C23 C22 179.6(3) .
C21 C22 C23 N11 1.3(6) .
C25 O2 C24 O1 -2.7(6) .
C25 O2 C24 C16 180.0(3) .
C17 C16 C24 O1 172.5(4) .
C15 C16 C24 O1 -7.4(6) .
C17 C16 C24 O2 -10.1(5) .
C15 C16 C24 O2 170.0(3) .
C27 O4 C26 O3 0.9(6) .
C27 O4 C26 C21 177.7(3) .
C20 C21 C26 O3 14.8(6) .
C22 C21 C26 O3 -168.0(4) .
C20 C21 C26 O4 -162.1(3) .
C22 C21 C26 O4 15.1(5) .
C32 N12 C28 C29 3.2(5) .
Co1 N12 C28 C29 -167.0(2) .
N12 C28 C29 C30 1.0(5) .
C28 C29 C30 C31 -3.8(5) .
C28 C29 C30 C38 173.3(3) .
C29 C30 C31 C32 2.3(5) .
C38 C30 C31 C32 -174.8(3) .
C28 N12 C32 C31 -4.6(5) .
Co1 N12 C32 C31 166.7(3) .
C28 N12 C32 C33 175.7(3) .
Co1 N12 C32 C33 -13.0(3) .
C30 C31 C32 N12 1.9(5) .
C30 C31 C32 C33 -178.5(3) .
C37 N13 C33 C34 1.2(5) .
Co1 N13 C33 C34 -172.8(3) .
C37 N13 C33 C32 -177.6(3) .
Co1 N13 C33 C32 8.5(4) .
N12 C32 C33 N13 3.0(4) .
C31 C32 C33 N13 -176.6(3) .
N12 C32 C33 C34 -175.6(3) .
C31 C32 C33 C34 4.7(5) .
N13 C33 C34 C35 -0.4(5) .
C32 C33 C34 C35 178.2(3) .
C33 C34 C35 C36 -1.6(5) .
C33 C34 C35 C40 177.2(3) .
C34 C35 C36 C37 2.8(5) .
C40 C35 C36 C37 -175.9(3) .
C33 N13 C37 C36 0.1(5) .
Co1 N13 C37 C36 173.4(3) .
C35 C36 C37 N13 -2.1(5) .
C39 O6 C38 O5 -5.3(6) .
C39 O6 C38 C30 177.1(3) .
C29 C30 C38 O5 -171.1(4) .
C31 C30 C38 O5 6.0(5) .
C29 C30 C38 O6 6.6(5) .
C31 C30 C38 O6 -176.3(3) .
C41 O8 C40 O7 0.0(6) .
C41 O8 C40 C35 179.0(3) .
C36 C35 C40 O7 -178.2(4) .
C34 C35 C40 O7 3.1(5) .
C36 C35 C40 O8 2.8(5) .
C34 C35 C40 O8 -176.0(3) .
